data_7118547
loop_
_publ_author_name
'Lama, Prem'
'Alimi, Lukman O.'
'Das, Raj Kumar'
'Barbour, Leonard J.'

_publ_section_title
;
 Hydration-dependent anomalous thermal expansion behaviour in a
 coordination polymer.
;
_journal_issue 15
_journal_name_full 'Chemical communications (Cambridge, England)'
_journal_page_first 3231
_journal_page_last 3234
_journal_paper_doi 10.1039/c6cc00158k
_journal_volume 52
_journal_year 2016
_chemical_formula_moiety 'C22 H18 N2 O6 Zn'
_chemical_formula_sum 'C22 H18 N2 O6 Zn'
_chemical_formula_weight 471.75
_chemical_name_systematic
; 
 ? 
;
_space_group_IT_number 33
_symmetry_cell_setting orthorhombic
_symmetry_space_group_name_Hall 'P 2c -2n'
_symmetry_space_group_name_H-M 'P n a 21'
_atom_sites_solution_hydrogens geom
_atom_sites_solution_primary direct
_atom_sites_solution_secondary difmap
_audit_creation_method SHELXL-97
_audit_update_record
;
2015-12-09 deposited with the CCDC.
2016-01-20 downloaded from the CCDC.
;
_cell_angle_alpha 90.00
_cell_angle_beta 90.00
_cell_angle_gamma 90.00
_cell_formula_units_Z 4
_cell_length_a 18.9781(18)
_cell_length_b 7.7660(8)
_cell_length_c 13.6963(13)
_cell_measurement_reflns_used 3374
_cell_measurement_temperature 130(2)
_cell_measurement_theta_max 25.84
_cell_measurement_theta_min 2.61
_cell_volume 2018.6(3)
_computing_cell_refinement 'SAINT (Bruker, 2009)'
_computing_data_reduction SAINT
_computing_molecular_graphics 'X-Seed (Barbour 2001)'
_computing_structure_refinement 'SHELXL-97 (Sheldrick, 1997)'
_computing_structure_solution 'SHELXS-97 (Sheldrick, 1990)'
_diffrn_ambient_temperature 130(2)
_diffrn_measured_fraction_theta_full 0.998
_diffrn_measured_fraction_theta_max 0.998
_diffrn_measurement_device_type 'CCD area detector'
_diffrn_measurement_method 'phi and omega scans'
_diffrn_radiation_monochromator graphite
_diffrn_radiation_source 'fine-focus sealed tube'
_diffrn_radiation_type MoK\a
_diffrn_radiation_wavelength 0.71073
_diffrn_reflns_av_R_equivalents 0.0336
_diffrn_reflns_av_sigmaI/netI 0.0524
_diffrn_reflns_limit_h_max 23
_diffrn_reflns_limit_h_min -18
_diffrn_reflns_limit_k_max 7
_diffrn_reflns_limit_k_min -9
_diffrn_reflns_limit_l_max 16
_diffrn_reflns_limit_l_min -16
_diffrn_reflns_number 10380
_diffrn_reflns_theta_full 25.97
_diffrn_reflns_theta_max 25.97
_diffrn_reflns_theta_min 2.15
_exptl_absorpt_coefficient_mu 1.260
_exptl_absorpt_correction_T_max 0.7994
_exptl_absorpt_correction_T_min 0.5446
_exptl_absorpt_correction_type multi-scan
_exptl_absorpt_process_details SADABS
_exptl_crystal_colour colorless
_exptl_crystal_density_diffrn 1.552
_exptl_crystal_density_method 'not measured'
_exptl_crystal_description block
_exptl_crystal_F_000 968
_exptl_crystal_size_max 0.549
_exptl_crystal_size_mid 0.208
_exptl_crystal_size_min 0.186
_refine_diff_density_max 0.709
_refine_diff_density_min -0.248
_refine_diff_density_rms 0.058
_refine_ls_abs_structure_details 'Flack H D (1983), Acta Cryst. A39, 876-881'
_refine_ls_abs_structure_Flack 0.00
_refine_ls_extinction_method none
_refine_ls_goodness_of_fit_ref 1.060
_refine_ls_hydrogen_treatment mixed
_refine_ls_matrix_type full
_refine_ls_number_parameters 280
_refine_ls_number_reflns 3901
_refine_ls_number_restraints 1
_refine_ls_restrained_S_all 1.060
_refine_ls_R_factor_all 0.0425
_refine_ls_R_factor_gt 0.0360
_refine_ls_shift/su_max 0.001
_refine_ls_shift/su_mean 0.000
_refine_ls_structure_factor_coef Fsqd
_refine_ls_weighting_details 'calc w=1/[\s^2^(Fo^2^)+(0.0441P)^2^+0.4249P] where P=(Fo^2^+2Fc^2^)/3'
_refine_ls_weighting_scheme calc
_refine_ls_wR_factor_gt 0.0866
_refine_ls_wR_factor_ref 0.0901
_reflns_number_gt 3491
_reflns_number_total 3901
_reflns_threshold_expression >2sigma(I)
_cod_data_source_file c6cc00158k2.cif
_cod_data_source_block LJB_1_130K
_cod_depositor_comments 'Adding full bibliography for 7118534--7118552.cif.'
_cod_original_sg_symbol_Hall P2c-2n
_cod_original_sg_symbol_H-M Pna21
_cod_database_code 7118547

loop_
_symmetry_equiv_pos_as_xyz
'x, y, z'
'-x, -y, z+1/2'
'-x+1/2, y+1/2, z+1/2'
'x+1/2, -y+1/2, z'

loop_
_atom_site_label
_atom_site_type_symbol
_atom_site_fract_x
_atom_site_fract_y
_atom_site_fract_z
_atom_site_U_iso_or_equiv
_atom_site_adp_type
_atom_site_occupancy
_atom_site_symmetry_multiplicity
_atom_site_calc_flag
_atom_site_refinement_flags
Zn1 Zn 0.391223(17) 1.06039(4) 0.81412(3) 0.01066(11) Uani 1 1 d .
O1 O 0.47167(13) 0.9428(3) 0.87392(18) 0.0149(6) Uani 1 1 d .
O2 O 0.49851(14) 0.7720(4) 0.7484(2) 0.0252(6) Uani 1 1 d .
O3 O 0.76494(14) 0.6663(4) 0.7367(2) 0.0292(7) Uani 1 1 d .
O4 O 0.80921(13) 0.5501(3) 0.87234(18) 0.0170(6) Uani 1 1 d .
O5 O 0.69755(14) 0.7301(4) 1.18980(18) 0.0241(6) Uani 1 1 d .
O6 O 0.59676(13) 0.8784(4) 1.17906(18) 0.0170(6) Uani 1 1 d .
N1 N 0.39820(15) 1.2729(4) 0.9033(2) 0.0131(7) Uani 1 1 d .
N2 N 0.32531(17) 1.7886(4) 1.5652(2) 0.0220(8) Uani 1 1 d .
H2 H 0.3141 1.7881 1.6275 0.026 Uiso 1 1 calc R
C1 C 0.51146(18) 0.8355(4) 0.8287(3) 0.0137(8) Uani 1 1 d .
C2 C 0.57788(18) 0.7883(5) 0.8823(3) 0.0130(7) Uani 1 1 d .
C3 C 0.63669(17) 0.7315(4) 0.8321(2) 0.0120(8) Uani 1 1 d .
H3 H 0.6352 0.7238 0.7630 0.014 Uiso 1 1 calc R
C4 C 0.69832(18) 0.6854(5) 0.8818(3) 0.0138(8) Uani 1 1 d .
C5 C 0.76204(17) 0.6303(4) 0.8245(3) 0.0147(7) Uani 1 1 d .
C6 C 0.70047(18) 0.6963(5) 0.9828(2) 0.0138(8) Uani 1 1 d .
H6 H 0.7412 0.6593 1.0172 0.017 Uiso 1 1 calc R
C7 C 0.64308(18) 0.7612(5) 1.0338(3) 0.0136(8) Uani 1 1 d .
C8 C 0.64795(18) 0.7877(5) 1.1427(3) 0.0138(8) Uani 1 1 d .
C9 C 0.58210(19) 0.8082(5) 0.9835(2) 0.0130(7) Uani 1 1 d .
H9 H 0.5431 0.8541 1.0184 0.016 Uiso 1 1 calc R
C10 C 0.38663(19) 1.4355(5) 0.8735(3) 0.0170(8) Uani 1 1 d .
H10 H 0.3762 1.4558 0.8066 0.020 Uiso 1 1 calc R
C11 C 0.3894(2) 1.5747(5) 0.9369(3) 0.0181(8) Uani 1 1 d .
H11 H 0.3796 1.6874 0.9135 0.022 Uiso 1 1 calc R
C12 C 0.40647(19) 1.5497(5) 1.0350(3) 0.0156(8) Uani 1 1 d .
C13 C 0.42031(19) 1.3811(5) 1.0646(3) 0.0164(8) Uani 1 1 d .
H13 H 0.4335 1.3579 1.1302 0.020 Uiso 1 1 calc R
C14 C 0.4147(2) 1.2477(5) 0.9978(3) 0.0167(8) Uani 1 1 d .
H14 H 0.4229 1.1333 1.0197 0.020 Uiso 1 1 calc R
C15 C 0.4095(2) 1.6990(6) 1.1045(3) 0.0233(10) Uani 1 1 d .
H15A H 0.3824 1.7959 1.0761 0.028 Uiso 1 1 calc R
H15B H 0.4591 1.7367 1.1107 0.028 Uiso 1 1 calc R
C16 C 0.3807(2) 1.6616(5) 1.2065(3) 0.0203(9) Uani 1 1 d .
H16A H 0.3320 1.6164 1.2016 0.024 Uiso 1 1 calc R
H16B H 0.4102 1.5733 1.2388 0.024 Uiso 1 1 calc R
C17 C 0.3810(2) 1.8264(6) 1.2669(3) 0.0250(11) Uani 1 1 d .
H17A H 0.4287 1.8773 1.2646 0.030 Uiso 1 1 calc R
H17B H 0.3480 1.9098 1.2368 0.030 Uiso 1 1 calc R
C18 C 0.3603(2) 1.8002(6) 1.3722(3) 0.0192(9) Uani 1 1 d .
C19 C 0.2921(2) 1.8315(6) 1.4020(3) 0.0317(11) Uani 1 1 d .
H19 H 0.2565 1.8567 1.3553 0.038 Uiso 1 1 calc R
C20 C 0.2760(2) 1.8260(7) 1.4995(3) 0.0316(11) Uani 1 1 d .
H20 H 0.2292 1.8491 1.5204 0.038 Uiso 1 1 calc R
C21 C 0.3911(2) 1.7519(6) 1.5392(3) 0.0244(10) Uani 1 1 d .
H21 H 0.4253 1.7241 1.5874 0.029 Uiso 1 1 calc R
C22 C 0.4090(2) 1.7548(6) 1.4429(3) 0.0270(10) Uani 1 1 d .
H22 H 0.4556 1.7252 1.4240 0.032 Uiso 1 1 calc R

loop_
_atom_site_aniso_label
_atom_site_aniso_U_11
_atom_site_aniso_U_22
_atom_site_aniso_U_33
_atom_site_aniso_U_23
_atom_site_aniso_U_13
_atom_site_aniso_U_12
Zn1 0.00973(18) 0.01471(19) 0.00754(18) 0.0011(2) 0.0000(2) 0.00002(15)
O1 0.0139(13) 0.0185(14) 0.0123(13) -0.0003(10) -0.0006(10) 0.0046(11)
O2 0.0218(15) 0.0417(18) 0.0121(13) -0.0091(13) -0.0075(11) 0.0083(13)
O3 0.0240(15) 0.050(2) 0.0137(15) 0.0075(14) 0.0103(12) 0.0094(14)
O4 0.0129(14) 0.0239(15) 0.0143(14) -0.0044(11) -0.0002(10) 0.0060(11)
O5 0.0207(15) 0.0414(18) 0.0101(13) 0.0019(12) -0.0026(11) 0.0097(13)
O6 0.0175(14) 0.0242(15) 0.0094(12) -0.0035(12) -0.0005(10) 0.0002(11)
N1 0.0107(15) 0.0172(17) 0.0116(16) -0.0020(12) 0.0004(12) 0.0001(12)
N2 0.0245(19) 0.030(2) 0.0118(16) -0.0040(14) 0.0057(14) -0.0052(15)
C1 0.0141(16) 0.0150(17) 0.012(2) 0.0015(16) 0.0034(14) 0.0019(13)
C2 0.0141(18) 0.0141(19) 0.0107(16) -0.0003(14) -0.0011(14) 0.0004(15)
C3 0.0128(16) 0.0146(17) 0.009(2) 0.0005(13) -0.0029(13) 0.0014(14)
C4 0.0118(18) 0.0156(19) 0.0139(18) -0.0006(15) 0.0002(14) 0.0010(15)
C5 0.0133(16) 0.0162(17) 0.015(2) -0.0028(18) 0.0005(17) 0.0001(13)
C6 0.0109(18) 0.019(2) 0.0112(18) 0.0008(14) -0.0013(14) 0.0030(15)
C7 0.0124(18) 0.017(2) 0.0117(18) 0.0011(14) -0.0024(14) -0.0016(15)
C8 0.0123(19) 0.021(2) 0.0084(17) -0.0012(14) 0.0023(14) -0.0016(16)
C9 0.0105(17) 0.0157(19) 0.0129(18) -0.0019(14) 0.0014(14) 0.0016(15)
C10 0.016(2) 0.019(2) 0.016(2) 0.0037(15) 0.0005(14) -0.0005(15)
C11 0.022(2) 0.016(2) 0.016(2) 0.0031(15) 0.0014(15) -0.0010(16)
C12 0.0143(18) 0.020(2) 0.0126(19) -0.0002(14) 0.0046(14) -0.0022(16)
C13 0.0155(19) 0.021(2) 0.0124(18) -0.0014(15) -0.0009(14) 0.0002(17)
C14 0.0163(19) 0.021(2) 0.0133(18) 0.0028(16) 0.0011(15) 0.0038(16)
C15 0.032(2) 0.022(2) 0.017(2) -0.0022(17) 0.0040(18) -0.004(2)
C16 0.025(2) 0.024(2) 0.0121(19) -0.0030(16) 0.0061(15) -0.0058(17)
C17 0.039(3) 0.017(2) 0.020(2) -0.0049(17) 0.0048(18) -0.0094(19)
C18 0.021(2) 0.022(2) 0.015(2) -0.0072(16) 0.0052(16) -0.0126(18)
C19 0.023(2) 0.053(3) 0.019(2) -0.006(2) -0.0054(18) 0.000(2)
C20 0.017(2) 0.059(3) 0.020(2) -0.005(2) 0.0055(17) -0.001(2)
C21 0.018(2) 0.034(3) 0.021(2) 0.0006(18) -0.0007(17) 0.0007(18)
C22 0.020(2) 0.039(3) 0.022(2) -0.008(2) 0.0048(17) 0.0016(19)

loop_
_atom_type_symbol
_atom_type_description
_atom_type_scat_dispersion_real
_atom_type_scat_dispersion_imag
_atom_type_scat_source
C C 0.0033 0.0016 'International Tables Vol C Tables 4.2.6.8 and 6.1.1.4'
H H 0.0000 0.0000 'International Tables Vol C Tables 4.2.6.8 and 6.1.1.4'
N N 0.0061 0.0033 'International Tables Vol C Tables 4.2.6.8 and 6.1.1.4'
O O 0.0106 0.0060 'International Tables Vol C Tables 4.2.6.8 and 6.1.1.4'
Zn Zn 0.2839 1.4301 'International Tables Vol C Tables 4.2.6.8 and 6.1.1.4'

loop_
_geom_angle_atom_site_label_1
_geom_angle_atom_site_label_2
_geom_angle_atom_site_label_3
_geom_angle
_geom_angle_site_symmetry_1
_geom_angle_site_symmetry_3
O6 Zn1 O4 126.68(11) 2_674 4_465
O6 Zn1 O1 115.15(11) 2_674 .
O4 Zn1 O1 104.25(11) 4_465 .
O6 Zn1 N1 111.42(12) 2_674 .
O4 Zn1 N1 99.30(11) 4_465 .
O1 Zn1 N1 94.33(11) . .
C1 O1 Zn1 124.0(2) . .
C5 O4 Zn1 124.5(2) . 4_565
C8 O6 Zn1 114.5(2) . 2_675
C10 N1 C14 117.8(3) . .
C10 N1 Zn1 124.2(3) . .
C14 N1 Zn1 118.0(3) . .
C21 N2 C20 121.8(3) . .
O2 C1 O1 125.0(3) . .
O2 C1 C2 120.4(3) . .
O1 C1 C2 114.6(3) . .
C3 C2 C9 118.8(3) . .
C3 C2 C1 120.8(3) . .
C9 C2 C1 120.4(3) . .
C2 C3 C4 121.0(3) . .
C6 C4 C3 119.6(3) . .
C6 C4 C5 121.0(3) . .
C3 C4 C5 119.4(3) . .
O3 C5 O4 125.5(3) . .
O3 C5 C4 118.6(3) . .
O4 C5 C4 115.9(4) . .
C4 C6 C7 120.0(3) . .
C6 C7 C9 119.9(3) . .
C6 C7 C8 119.9(3) . .
C9 C7 C8 120.2(3) . .
O5 C8 O6 124.8(3) . .
O5 C8 C7 121.2(3) . .
O6 C8 C7 114.0(3) . .
C7 C9 C2 120.5(3) . .
N1 C10 C11 122.4(4) . .
C10 C11 C12 120.2(4) . .
C11 C12 C13 117.0(3) . .
C11 C12 C15 120.8(4) . .
C13 C12 C15 122.2(3) . .
C14 C13 C12 119.7(3) . .
N1 C14 C13 122.9(4) . .
C12 C15 C16 114.8(3) . .
C17 C16 C15 109.6(3) . .
C18 C17 C16 113.9(4) . .
C19 C18 C22 117.7(4) . .
C19 C18 C17 120.2(4) . .
C22 C18 C17 122.0(4) . .
C20 C19 C18 119.5(4) . .
N2 C20 C19 120.6(4) . .
N2 C21 C22 119.3(4) . .
C21 C22 C18 121.0(4) . .

loop_
_geom_bond_atom_site_label_1
_geom_bond_atom_site_label_2
_geom_bond_distance
_geom_bond_site_symmetry_2
Zn1 O6 1.923(3) 2_674
Zn1 O4 1.948(3) 4_465
Zn1 O1 1.958(2) .
Zn1 N1 2.057(3) .
O1 C1 1.283(4) .
O2 C1 1.231(4) .
O3 C5 1.236(5) .
O4 C5 1.272(4) .
O4 Zn1 1.948(3) 4_565
O5 C8 1.226(4) .
O6 C8 1.299(4) .
O6 Zn1 1.923(3) 2_675
N1 C10 1.346(5) .
N1 C14 1.346(5) .
N2 C21 1.329(5) .
N2 C20 1.330(5) .
C1 C2 1.504(5) .
C2 C3 1.383(5) .
C2 C9 1.397(5) .
C3 C4 1.400(5) .
C4 C6 1.387(5) .
C4 C5 1.504(5) .
C6 C7 1.388(5) .
C7 C9 1.395(5) .
C7 C8 1.509(5) .
C10 C11 1.388(5) .
C11 C12 1.395(5) .
C12 C13 1.396(5) .
C12 C15 1.502(5) .
C13 C14 1.386(5) .
C15 C16 1.528(5) .
C16 C17 1.523(6) .
C17 C18 1.509(5) .
C18 C19 1.378(6) .
C18 C22 1.384(6) .
C19 C20 1.371(6) .
C21 C22 1.362(6) .
